data_7028943
loop_
_publ_author_name
'Nocton, Gr\'egory'
'Ricard, Louis'

_publ_section_title
;
 N-aromatic heterocycle adducts of bulky [1,2,4-(Me3C)3C5H2]2Sm:
 synthesis, structure and solution analysis.
;
_journal_issue 11
_journal_name_full 'Dalton transactions (Cambridge, England : 2003)'
_journal_page_first 4380
_journal_page_last 4387
_journal_paper_doi 10.1039/c3dt52641k
_journal_volume 43
_journal_year 2014
_chemical_formula_moiety 'C34 H58 Sm'
_chemical_formula_sum 'C68 H116 Sm2'
_chemical_formula_weight 1234.31
_chemical_name_systematic
; 
 ? 
;
_space_group_IT_number 14
_symmetry_cell_setting monoclinic
_symmetry_space_group_name_Hall '-P 2ybc'
_symmetry_space_group_name_H-M 'P 1 21/c 1'
_atom_sites_solution_hydrogens geom
_atom_sites_solution_primary direct
_atom_sites_solution_secondary difmap
_audit_creation_method SHELXL-97
_cell_angle_alpha 90.00
_cell_angle_beta 109.649(1)
_cell_angle_gamma 90.00
_cell_formula_units_Z 4
_cell_length_a 19.360(1)
_cell_length_b 18.224(1)
_cell_length_c 19.633(1)
_cell_measurement_reflns_used 14718
_cell_measurement_temperature 150.0(1)
_cell_measurement_theta_max 30.034
_cell_measurement_theta_min 0.998
_cell_volume 6523.5(6)
_computing_cell_refinement 'DENZO (Otwinowski & Minor, 1997) & COLLECT'
_computing_data_collection 'COLLECT (Hooft, R.W.W., 1998)'
_computing_data_reduction 'DENZO & COLLECT'
_computing_molecular_graphics 'PLATON (Spek, 2009)'
_computing_publication_material 'PLATON (Spek, 2009)'
_computing_structure_refinement 'SHELXL-97 (Sheldrick, 1997)'
_computing_structure_solution 'SIR97 (Altomare et al., 1999)'
_diffrn_ambient_temperature 150.0(1)
_diffrn_measured_fraction_theta_full 0.992
_diffrn_measured_fraction_theta_max 0.992
_diffrn_measurement_device_type 'Kappa APEX II'
_diffrn_measurement_method 'phi and omega scans'
_diffrn_radiation_monochromator graphite
_diffrn_radiation_source 'fine-focus sealed tube'
_diffrn_radiation_type MoK\a
_diffrn_radiation_wavelength 0.71069
_diffrn_reflns_av_R_equivalents 0.0486
_diffrn_reflns_av_sigmaI/netI 0.0555
_diffrn_reflns_limit_h_max 25
_diffrn_reflns_limit_h_min -19
_diffrn_reflns_limit_k_max 22
_diffrn_reflns_limit_k_min -23
_diffrn_reflns_limit_l_max 25
_diffrn_reflns_limit_l_min -25
_diffrn_reflns_number 36782
_diffrn_reflns_theta_full 27.48
_diffrn_reflns_theta_max 27.48
_diffrn_reflns_theta_min 1.57
_exptl_absorpt_coefficient_mu 1.818
_exptl_absorpt_correction_T_max 0.8391
_exptl_absorpt_correction_T_min 0.7721
_exptl_absorpt_correction_type multi-scan
_exptl_absorpt_process_details 'DENZO/SCALEPACK (Otwinowski & Minor, 1996)'
_exptl_crystal_colour purple
_exptl_crystal_density_diffrn 1.257
_exptl_crystal_density_method 'not measured'
_exptl_crystal_description block
_exptl_crystal_F_000 2592
_exptl_crystal_size_max 0.15
_exptl_crystal_size_mid 0.15
_exptl_crystal_size_min 0.10
_refine_diff_density_max 0.932
_refine_diff_density_min -1.117
_refine_diff_density_rms 0.119
_refine_ls_extinction_method none
_refine_ls_goodness_of_fit_ref 1.086
_refine_ls_hydrogen_treatment constr
_refine_ls_matrix_type full
_refine_ls_number_parameters 681
_refine_ls_number_reflns 14843
_refine_ls_number_restraints 0
_refine_ls_restrained_S_all 1.086
_refine_ls_R_factor_all 0.0775
_refine_ls_R_factor_gt 0.0536
_refine_ls_shift/su_max 0.002
_refine_ls_shift/su_mean 0.000
_refine_ls_structure_factor_coef Fsqd
_refine_ls_weighting_details 'calc w=1/[\s^2^(Fo^2^)+(0.0000P)^2^+30.4286P] where P=(Fo^2^+2Fc^2^)/3'
_refine_ls_weighting_scheme calc
_refine_ls_wR_factor_gt 0.0967
_refine_ls_wR_factor_ref 0.1088
_reflns_number_gt 11325
_reflns_number_total 14843
_reflns_threshold_expression >2sigma(I)
_cod_data_source_file c3dt52641k.txt
_cod_data_source_block compound1
_cod_depositor_comments
;
The following automatic conversions were performed:

'_symmetry_cell_setting' value 'Monoclinic' changed to 'monoclinic'
according to
/usr/data/users/saulius/automatic-downloads/current/RSC/lib/dictionaries/cif_core.dic
dictionary named 'cif_core.dic' version 2.4.2 from 2011-04-26.

Automatic conversion script
Id: cif_fix_values 2281 2013-09-26 08:29:07Z andrius 
;
_cod_original_sg_symbol_H-M 'P21/c     '
_cod_database_code 7028943

loop_
_symmetry_equiv_pos_as_xyz
'x, y, z'
'-x, y+1/2, -z+1/2'
'-x, -y, -z'
'x, -y-1/2, z-1/2'

loop_
_atom_site_label
_atom_site_type_symbol
_atom_site_fract_x
_atom_site_fract_y
_atom_site_fract_z
_atom_site_U_iso_or_equiv
_atom_site_adp_type
_atom_site_occupancy
_atom_site_symmetry_multiplicity
_atom_site_calc_flag
_atom_site_refinement_flags
_atom_site_disorder_assembly
_atom_site_disorder_group
Sm1 Sm 1.074539(16) 0.269276(14) 0.271835(13) 0.03094(7) Uani 1 1 d . . .
C1 C 0.9933(3) 0.3202(2) 0.1351(2) 0.0249(10) Uani 1 1 d . . .
C2 C 1.0668(3) 0.3126(2) 0.1343(2) 0.0247(10) Uani 1 1 d . A .
C3 C 1.0808(3) 0.2352(2) 0.1356(2) 0.0255(10) Uani 1 1 d . . .
H3 H 1.1256 0.2137 0.1357 0.031 Uiso 1 1 calc R . .
C4 C 1.0195(3) 0.1959(2) 0.1367(2) 0.0251(10) Uani 1 1 d . . .
C5 C 0.9656(3) 0.2477(2) 0.1363(2) 0.0245(10) Uani 1 1 d . . .
H5 H 0.9178 0.2363 0.1367 0.029 Uiso 1 1 calc R . .
C6 C 0.9436(3) 0.3875(3) 0.1335(3) 0.0289(11) Uani 1 1 d . . .
C7 C 0.9260(4) 0.4307(3) 0.0632(4) 0.059(2) Uani 1 1 d . . .
H7A H 0.8957 0.4733 0.0649 0.089 Uiso 1 1 calc R . .
H7B H 0.8991 0.3992 0.0224 0.089 Uiso 1 1 calc R . .
H7C H 0.9717 0.4473 0.0571 0.089 Uiso 1 1 calc R . .
C8 C 0.9771(4) 0.4377(4) 0.1983(4) 0.062(2) Uani 1 1 d . . .
H8A H 1.0260 0.4533 0.1996 0.094 Uiso 1 1 calc R . .
H8B H 0.9811 0.4112 0.2429 0.094 Uiso 1 1 calc R . .
H8C H 0.9458 0.4809 0.1939 0.094 Uiso 1 1 calc R . .
C9 C 0.8687(3) 0.3633(3) 0.1372(3) 0.0471(15) Uani 1 1 d . . .
H9A H 0.8760 0.3360 0.1821 0.071 Uiso 1 1 calc R . .
H9B H 0.8438 0.3319 0.0957 0.071 Uiso 1 1 calc R . .
H9C H 0.8385 0.4068 0.1363 0.071 Uiso 1 1 calc R . .
C10 C 1.1288(3) 0.3675(3) 0.1373(3) 0.0286(10) Uani 1 1 d . . .
C11 C 1.1863(5) 0.3311(4) 0.1105(5) 0.0404(18) Uani 0.733(6) 1 d P A 1
H11A H 1.2234 0.3674 0.1098 0.061 Uiso 0.733(6) 1 calc PR A 1
H11B H 1.1623 0.3119 0.0615 0.061 Uiso 0.733(6) 1 calc PR A 1
H11C H 1.2098 0.2907 0.1429 0.061 Uiso 0.733(6) 1 calc PR A 1
C12 C 1.1665(4) 0.3895(4) 0.2172(4) 0.0364(16) Uani 0.733(6) 1 d P A 1
H12A H 1.2034 0.4274 0.2204 0.055 Uiso 0.733(6) 1 calc PR A 1
H12B H 1.1902 0.3464 0.2451 0.055 Uiso 0.733(6) 1 calc PR A 1
H12C H 1.1297 0.4087 0.2367 0.055 Uiso 0.733(6) 1 calc PR A 1
C13 C 1.1034(4) 0.4366(4) 0.0913(4) 0.0407(18) Uani 0.733(6) 1 d P A 1
H13A H 1.0708 0.4651 0.1101 0.061 Uiso 0.733(6) 1 calc PR A 1
H13B H 1.0769 0.4225 0.0411 0.061 Uiso 0.733(6) 1 calc PR A 1
H13C H 1.1461 0.4664 0.0932 0.061 Uiso 0.733(6) 1 calc PR A 1
C11A C 1.2045(13) 0.3305(12) 0.1589(14) 0.0404(18) Uani 0.267(6) 1 d P A 2
H11D H 1.2410 0.3661 0.1554 0.061 Uiso 0.267(6) 1 calc PR A 2
H11E H 1.2025 0.2892 0.1264 0.061 Uiso 0.267(6) 1 calc PR A 2
H11F H 1.2181 0.3126 0.2088 0.061 Uiso 0.267(6) 1 calc PR A 2
C12A C 1.1382(12) 0.4346(11) 0.1864(11) 0.0364(16) Uani 0.267(6) 1 d P A 2
H12D H 1.1734 0.4686 0.1773 0.055 Uiso 0.267(6) 1 calc PR A 2
H12E H 1.1565 0.4189 0.2371 0.055 Uiso 0.267(6) 1 calc PR A 2
H12F H 1.0909 0.4592 0.1763 0.055 Uiso 0.267(6) 1 calc PR A 2
C13A C 1.1160(12) 0.3953(12) 0.0576(12) 0.0407(18) Uani 0.267(6) 1 d P A 2
H13D H 1.0684 0.4202 0.0390 0.061 Uiso 0.267(6) 1 calc PR A 2
H13E H 1.1164 0.3533 0.0266 0.061 Uiso 0.267(6) 1 calc PR A 2
H13F H 1.1550 0.4296 0.0580 0.061 Uiso 0.267(6) 1 calc PR A 2
C14 C 1.0094(3) 0.1124(2) 0.1313(3) 0.0319(12) Uani 1 1 d . . .
C15 C 0.9558(4) 0.0867(3) 0.1665(4) 0.0576(19) Uani 1 1 d . . .
H15A H 0.9518 0.0331 0.1632 0.086 Uiso 1 1 calc R . .
H15B H 0.9077 0.1087 0.1417 0.086 Uiso 1 1 calc R . .
H15C H 0.9730 0.1015 0.2174 0.086 Uiso 1 1 calc R . .
C16 C 0.9803(8) 0.0901(4) 0.0532(4) 0.144(6) Uani 1 1 d . . .
H16A H 0.9694 0.0375 0.0498 0.216 Uiso 1 1 calc R . .
H16B H 1.0172 0.1007 0.0305 0.216 Uiso 1 1 calc R . .
H16C H 0.9355 0.1177 0.0285 0.216 Uiso 1 1 calc R . .
C17 C 1.0813(4) 0.0745(3) 0.1683(7) 0.114(4) Uani 1 1 d . . .
H17A H 1.1003 0.0895 0.2192 0.171 Uiso 1 1 calc R . .
H17B H 1.1166 0.0882 0.1445 0.171 Uiso 1 1 calc R . .
H17C H 1.0740 0.0213 0.1653 0.171 Uiso 1 1 calc R . .
C18 C 1.1535(3) 0.2825(2) 0.4207(2) 0.0228(9) Uani 1 1 d . . .
C19 C 1.1650(2) 0.2070(2) 0.4040(2) 0.0220(9) Uani 1 1 d . . .
C20 C 1.0961(3) 0.1716(2) 0.3863(2) 0.0242(10) Uani 1 1 d . . .
H20 H 1.0872 0.1217 0.3720 0.029 Uiso 1 1 calc R . .
C21 C 1.0426(2) 0.2207(2) 0.3930(2) 0.0219(9) Uani 1 1 d . . .
C22 C 1.0778(3) 0.2880(2) 0.4133(2) 0.0233(9) Uani 1 1 d . . .
H22 H 1.0546 0.3315 0.4211 0.028 Uiso 1 1 calc R . .
C23 C 1.2050(3) 0.3480(2) 0.4519(3) 0.0276(10) Uani 1 1 d . . .
C24 C 1.2682(3) 0.3587(3) 0.4231(3) 0.0360(12) Uani 1 1 d . . .
H24A H 1.2977 0.4010 0.4470 0.054 Uiso 1 1 calc R . .
H24B H 1.2486 0.3674 0.3708 0.054 Uiso 1 1 calc R . .
H24C H 1.2990 0.3146 0.4329 0.054 Uiso 1 1 calc R . .
C25 C 1.2353(3) 0.3407(3) 0.5346(3) 0.0393(13) Uani 1 1 d . . .
H25A H 1.2674 0.2977 0.5479 0.059 Uiso 1 1 calc R . .
H25B H 1.1945 0.3349 0.5531 0.059 Uiso 1 1 calc R . .
H25C H 1.2632 0.3849 0.5555 0.059 Uiso 1 1 calc R . .
C26 C 1.1613(3) 0.4204(3) 0.4347(3) 0.0387(13) Uani 1 1 d . . .
H26A H 1.1242 0.4204 0.4586 0.058 Uiso 1 1 calc R . .
H26B H 1.1372 0.4248 0.3823 0.058 Uiso 1 1 calc R . .
H26C H 1.1948 0.4619 0.4524 0.058 Uiso 1 1 calc R . .
C27 C 1.2338(3) 0.1658(2) 0.4027(3) 0.0300(11) Uani 1 1 d . . .
C28 C 1.2177(3) 0.0825(3) 0.3924(4) 0.0429(14) Uani 1 1 d . . .
H28A H 1.2042 0.0638 0.4330 0.064 Uiso 1 1 calc R . .
H28B H 1.2615 0.0568 0.3906 0.064 Uiso 1 1 calc R . .
H28C H 1.1771 0.0743 0.3471 0.064 Uiso 1 1 calc R . .
C29 C 1.2571(3) 0.1897(3) 0.3385(3) 0.0366(12) Uani 1 1 d . . .
H29A H 1.2176 0.1786 0.2931 0.055 Uiso 1 1 calc R . .
H29B H 1.3016 0.1632 0.3399 0.055 Uiso 1 1 calc R . .
H29C H 1.2668 0.2426 0.3415 0.055 Uiso 1 1 calc R . .
C30 C 1.2987(3) 0.1721(3) 0.4740(3) 0.0409(13) Uani 1 1 d . . .
H30A H 1.3147 0.2234 0.4820 0.061 Uiso 1 1 calc R . .
H30B H 1.3394 0.1416 0.4713 0.061 Uiso 1 1 calc R . .
H30C H 1.2834 0.1554 0.5142 0.061 Uiso 1 1 calc R . .
C31 C 0.9620(3) 0.2057(2) 0.3804(2) 0.0238(9) Uani 1 1 d . . .
C32 C 0.9455(3) 0.1235(3) 0.3739(3) 0.0349(12) Uani 1 1 d . . .
H32A H 0.9574 0.1034 0.3329 0.052 Uiso 1 1 calc R . .
H32B H 0.8934 0.1155 0.3662 0.052 Uiso 1 1 calc R . .
H32C H 0.9752 0.0987 0.4184 0.052 Uiso 1 1 calc R . .
C33 C 0.9406(3) 0.2375(3) 0.4431(3) 0.0320(11) Uani 1 1 d . . .
H33A H 0.9724 0.2167 0.4889 0.048 Uiso 1 1 calc R . .
H33B H 0.8894 0.2251 0.4361 0.048 Uiso 1 1 calc R . .
H33C H 0.9462 0.2909 0.4441 0.048 Uiso 1 1 calc R . .
C34 C 0.9145(3) 0.2435(3) 0.3102(3) 0.0333(11) Uani 1 1 d . . .
H34A H 0.9237 0.2965 0.3140 0.050 Uiso 1 1 calc R . .
H34B H 0.8626 0.2341 0.3025 0.050 Uiso 1 1 calc R . .
H34C H 0.9270 0.2240 0.2693 0.050 Uiso 1 1 calc R . .
Sm2 Sm 0.593717(16) 0.239691(13) -0.264854(15) 0.03267(7) Uani 1 1 d . . .
C35 C 0.5670(3) 0.3826(2) -0.3142(2) 0.0239(10) Uani 1 1 d . . .
C36 C 0.6414(3) 0.3676(2) -0.3122(2) 0.0242(10) Uani 1 1 d . . .
C37 C 0.6845(3) 0.3636(3) -0.2378(3) 0.0283(10) Uani 1 1 d . . .
H37 H 0.7357 0.3542 -0.2200 0.034 Uiso 1 1 calc R . .
C38 C 0.6414(3) 0.3754(2) -0.1941(3) 0.0277(10) Uani 1 1 d . . .
C39 C 0.5697(3) 0.3865(2) -0.2417(3) 0.0272(10) Uani 1 1 d . . .
H39 H 0.5284 0.3954 -0.2270 0.033 Uiso 1 1 calc R . .
C40 C 0.4938(3) 0.3882(3) -0.3766(3) 0.0275(10) Uani 1 1 d . . .
C41 C 0.4951(3) 0.4414(3) -0.4365(3) 0.0362(12) Uani 1 1 d . . .
H41A H 0.5072 0.4908 -0.4163 0.054 Uiso 1 1 calc R . .
H41B H 0.4467 0.4422 -0.4744 0.054 Uiso 1 1 calc R . .
H41C H 0.5321 0.4254 -0.4573 0.054 Uiso 1 1 calc R . .
C42 C 0.4336(3) 0.4180(3) -0.3483(3) 0.0357(12) Uani 1 1 d . . .
H42A H 0.4250 0.3827 -0.3144 0.054 Uiso 1 1 calc R . .
H42B H 0.3881 0.4253 -0.3891 0.054 Uiso 1 1 calc R . .
H42C H 0.4495 0.4649 -0.3236 0.054 Uiso 1 1 calc R . .
C43 C 0.4675(3) 0.3118(3) -0.4094(3) 0.0364(12) Uani 1 1 d . . .
H43A H 0.5048 0.2898 -0.4265 0.055 Uiso 1 1 calc R . .
H43B H 0.4215 0.3170 -0.4501 0.055 Uiso 1 1 calc R . .
H43C H 0.4594 0.2802 -0.3724 0.055 Uiso 1 1 calc R . .
C44 C 0.6774(3) 0.3638(3) -0.3709(3) 0.0274(10) Uani 1 1 d . . .
C45 C 0.6362(3) 0.3163(3) -0.4367(3) 0.0369(12) Uani 1 1 d . . .
H45A H 0.6325 0.2659 -0.4210 0.055 Uiso 1 1 calc R . .
H45B H 0.6629 0.3166 -0.4712 0.055 Uiso 1 1 calc R . .
H45C H 0.5869 0.3363 -0.4601 0.055 Uiso 1 1 calc R . .
C46 C 0.7542(3) 0.3288(3) -0.3404(3) 0.0430(14) Uani 1 1 d . . .
H46A H 0.7852 0.3586 -0.3002 0.065 Uiso 1 1 calc R . .
H46B H 0.7763 0.3265 -0.3785 0.065 Uiso 1 1 calc R . .
H46C H 0.7500 0.2791 -0.3232 0.065 Uiso 1 1 calc R . .
C47 C 0.6889(3) 0.4422(3) -0.3953(3) 0.0413(13) Uani 1 1 d . . .
H47A H 0.6413 0.4666 -0.4159 0.062 Uiso 1 1 calc R . .
H47B H 0.7130 0.4395 -0.4318 0.062 Uiso 1 1 calc R . .
H47C H 0.7197 0.4702 -0.3535 0.062 Uiso 1 1 calc R . .
C48 C 0.6666(3) 0.3820(3) -0.1117(3) 0.0381(13) Uani 1 1 d . . .
C49 C 0.7386(5) 0.3462(8) -0.0765(4) 0.145(6) Uani 1 1 d . . .
H49A H 0.7362 0.2951 -0.0925 0.217 Uiso 1 1 calc R . .
H49B H 0.7505 0.3476 -0.0238 0.217 Uiso 1 1 calc R . .
H49C H 0.7765 0.3722 -0.0897 0.217 Uiso 1 1 calc R . .
C50 C 0.6669(7) 0.4619(4) -0.0922(4) 0.114(4) Uani 1 1 d . . .
H50A H 0.6781 0.4666 -0.0398 0.171 Uiso 1 1 calc R . .
H50B H 0.6186 0.4832 -0.1175 0.171 Uiso 1 1 calc R . .
H50C H 0.7042 0.4879 -0.1065 0.171 Uiso 1 1 calc R . .
C51 C 0.6123(4) 0.3448(5) -0.0816(3) 0.073(2) Uani 1 1 d . . .
H51A H 0.6091 0.2925 -0.0937 0.109 Uiso 1 1 calc R . .
H51B H 0.5639 0.3674 -0.1028 0.109 Uiso 1 1 calc R . .
H51C H 0.6291 0.3506 -0.0289 0.109 Uiso 1 1 calc R . .
C52 C 0.6253(3) 0.0981(2) -0.2121(3) 0.0265(10) Uani 1 1 d . . .
C53 C 0.5784(3) 0.0902(2) -0.2863(3) 0.0252(10) Uani 1 1 d . . .
C54 C 0.5077(3) 0.1138(3) -0.2896(3) 0.0295(11) Uani 1 1 d . . .
H54 H 0.4658 0.1144 -0.3323 0.035 Uiso 1 1 calc R . .
C55 C 0.5080(3) 0.1361(2) -0.2209(3) 0.0264(10) Uani 1 1 d . . .
C56 C 0.5807(3) 0.1263(2) -0.1741(3) 0.0267(10) Uani 1 1 d . . .
H56 H 0.5975 0.1371 -0.1238 0.032 Uiso 1 1 calc R . .
C57 C 0.7076(3) 0.0828(3) -0.1726(3) 0.0341(12) Uani 1 1 d . . .
C58 C 0.7329(3) 0.0075(3) -0.1895(3) 0.0433(14) Uani 1 1 d . . .
H58A H 0.7007 -0.0306 -0.1816 0.065 Uiso 1 1 calc R . .
H58B H 0.7834 -0.0014 -0.1577 0.065 Uiso 1 1 calc R . .
H58C H 0.7308 0.0062 -0.2401 0.065 Uiso 1 1 calc R . .
C59 C 0.7556(3) 0.1438(3) -0.1892(3) 0.0433(14) Uani 1 1 d . . .
H59A H 0.8075 0.1330 -0.1638 0.065 Uiso 1 1 calc R . .
H59B H 0.7432 0.1913 -0.1729 0.065 Uiso 1 1 calc R . .
H59C H 0.7464 0.1457 -0.2414 0.065 Uiso 1 1 calc R . .
C60 C 0.7248(3) 0.0845(4) -0.0900(3) 0.0461(15) Uani 1 1 d . . .
H60A H 0.6939 0.0486 -0.0766 0.069 Uiso 1 1 calc R . .
H60B H 0.7148 0.1337 -0.0753 0.069 Uiso 1 1 calc R . .
H60C H 0.7765 0.0723 -0.0656 0.069 Uiso 1 1 calc R . .
C61 C 0.5906(3) 0.0590(3) -0.3543(3) 0.0327(11) Uani 1 1 d . . .
C62 C 0.5278(3) 0.0832(3) -0.4235(3) 0.0426(14) Uani 1 1 d . . .
H62A H 0.5380 0.0657 -0.4664 0.064 Uiso 1 1 calc R . .
H62B H 0.5243 0.1368 -0.4249 0.064 Uiso 1 1 calc R . .
H62C H 0.4813 0.0623 -0.4230 0.064 Uiso 1 1 calc R . .
C63 C 0.5893(3) -0.0251(3) -0.3535(3) 0.0416(14) Uani 1 1 d . . .
H63A H 0.6307 -0.0432 -0.3127 0.062 Uiso 1 1 calc R . .
H63B H 0.5932 -0.0439 -0.3988 0.062 Uiso 1 1 calc R . .
H63C H 0.5432 -0.0419 -0.3484 0.062 Uiso 1 1 calc R . .
C64 C 0.6620(3) 0.0854(3) -0.3651(3) 0.0413(13) Uani 1 1 d . . .
H64A H 0.7043 0.0681 -0.3247 0.062 Uiso 1 1 calc R . .
H64B H 0.6624 0.1391 -0.3667 0.062 Uiso 1 1 calc R . .
H64C H 0.6646 0.0656 -0.4105 0.062 Uiso 1 1 calc R . .
C65 C 0.4412(3) 0.1599(3) -0.2020(3) 0.0305(11) Uani 1 1 d . . .
C66 C 0.4617(3) 0.1765(4) -0.1209(3) 0.0496(15) Uani 1 1 d . . .
H66A H 0.4819 0.1322 -0.0930 0.074 Uiso 1 1 calc R . .
H66B H 0.4179 0.1922 -0.1105 0.074 Uiso 1 1 calc R . .
H66C H 0.4985 0.2157 -0.1075 0.074 Uiso 1 1 calc R . .
C67 C 0.4063(4) 0.2279(3) -0.2456(4) 0.0542(17) Uani 1 1 d . . .
H67A H 0.4408 0.2690 -0.2318 0.081 Uiso 1 1 calc R . .
H67B H 0.3614 0.2405 -0.2357 0.081 Uiso 1 1 calc R . .
H67C H 0.3944 0.2177 -0.2973 0.081 Uiso 1 1 calc R . .
C68 C 0.3847(3) 0.0971(3) -0.2209(4) 0.0480(15) Uani 1 1 d . . .
H68A H 0.3692 0.0871 -0.2729 0.072 Uiso 1 1 calc R . .
H68B H 0.3421 0.1113 -0.2077 0.072 Uiso 1 1 calc R . .
H68C H 0.4070 0.0528 -0.1941 0.072 Uiso 1 1 calc R . .

loop_
_atom_site_aniso_label
_atom_site_aniso_U_11
_atom_site_aniso_U_22
_atom_site_aniso_U_33
_atom_site_aniso_U_23
_atom_site_aniso_U_13
_atom_site_aniso_U_12
Sm1 0.03939(16) 0.03027(14) 0.02149(12) 0.00171(10) 0.00806(11) -0.00541(11)
C1 0.035(3) 0.024(2) 0.018(2) 0.0030(17) 0.011(2) 0.0017(19)
C2 0.032(3) 0.026(2) 0.019(2) 0.0014(17) 0.012(2) 0.0018(19)
C3 0.029(3) 0.027(2) 0.022(2) 0.0001(18) 0.0112(19) 0.0038(19)
C4 0.030(3) 0.019(2) 0.026(2) -0.0018(18) 0.010(2) -0.0016(18)
C5 0.026(2) 0.028(2) 0.020(2) -0.0015(17) 0.0081(19) -0.0010(19)
C6 0.033(3) 0.024(2) 0.029(3) 0.0006(19) 0.009(2) 0.007(2)
C7 0.080(5) 0.049(4) 0.066(4) 0.034(3) 0.048(4) 0.036(3)
C8 0.048(4) 0.059(4) 0.069(5) -0.035(3) 0.005(3) 0.019(3)
C9 0.041(4) 0.043(3) 0.058(4) 0.013(3) 0.018(3) 0.016(3)
C10 0.031(3) 0.027(2) 0.029(3) 0.0005(19) 0.011(2) 0.000(2)
C11 0.044(5) 0.035(3) 0.050(5) 0.001(4) 0.027(4) -0.005(3)
C12 0.031(4) 0.048(4) 0.029(4) -0.001(3) 0.008(3) -0.008(3)
C13 0.040(4) 0.041(4) 0.046(5) 0.018(3) 0.021(4) -0.002(3)
C11A 0.044(5) 0.035(3) 0.050(5) 0.001(4) 0.027(4) -0.005(3)
C12A 0.031(4) 0.048(4) 0.029(4) -0.001(3) 0.008(3) -0.008(3)
C13A 0.040(4) 0.041(4) 0.046(5) 0.018(3) 0.021(4) -0.002(3)
C14 0.053(4) 0.018(2) 0.027(3) -0.0034(18) 0.017(2) -0.002(2)
C15 0.065(5) 0.027(3) 0.096(6) 0.002(3) 0.046(4) -0.007(3)
C16 0.362(19) 0.033(4) 0.045(4) -0.019(3) 0.078(8) -0.051(7)
C17 0.042(4) 0.024(3) 0.274(14) 0.034(5) 0.051(6) 0.011(3)
C18 0.023(2) 0.022(2) 0.021(2) 0.0030(17) 0.0057(18) -0.0005(17)
C19 0.018(2) 0.023(2) 0.028(2) 0.0038(18) 0.0100(19) 0.0015(17)
C20 0.027(3) 0.020(2) 0.025(2) -0.0027(17) 0.007(2) -0.0010(18)
C21 0.023(2) 0.023(2) 0.020(2) 0.0004(17) 0.0086(18) -0.0010(17)
C22 0.024(2) 0.024(2) 0.022(2) -0.0001(17) 0.0084(19) 0.0037(18)
C23 0.020(2) 0.026(2) 0.035(3) -0.003(2) 0.007(2) -0.0050(18)
C24 0.033(3) 0.034(3) 0.041(3) 0.005(2) 0.014(2) -0.003(2)
C25 0.039(3) 0.047(3) 0.029(3) -0.005(2) 0.008(2) -0.009(2)
C26 0.034(3) 0.024(2) 0.057(4) -0.007(2) 0.012(3) -0.003(2)
C27 0.029(3) 0.022(2) 0.044(3) 0.006(2) 0.020(2) 0.0069(19)
C28 0.034(3) 0.026(3) 0.076(4) 0.003(3) 0.028(3) 0.009(2)
C29 0.031(3) 0.037(3) 0.046(3) 0.002(2) 0.019(3) 0.006(2)
C30 0.027(3) 0.042(3) 0.050(4) 0.014(3) 0.008(3) 0.010(2)
C31 0.026(3) 0.025(2) 0.020(2) 0.0001(17) 0.0069(19) -0.0009(18)
C32 0.027(3) 0.033(3) 0.044(3) -0.003(2) 0.012(2) -0.006(2)
C33 0.027(3) 0.047(3) 0.024(2) -0.005(2) 0.010(2) -0.003(2)
C34 0.031(3) 0.041(3) 0.026(2) 0.003(2) 0.006(2) 0.001(2)
Sm2 0.04071(16) 0.02273(12) 0.03606(15) 0.00534(10) 0.01488(12) 0.00022(11)
C35 0.024(2) 0.023(2) 0.021(2) 0.0011(17) 0.0025(19) 0.0014(18)
C36 0.027(3) 0.024(2) 0.021(2) -0.0010(17) 0.0069(19) -0.0035(18)
C37 0.022(3) 0.030(2) 0.030(3) -0.001(2) 0.005(2) 0.0010(19)
C38 0.030(3) 0.026(2) 0.025(2) -0.0021(19) 0.005(2) 0.0026(19)
C39 0.027(3) 0.024(2) 0.026(2) -0.0024(18) 0.004(2) -0.0011(19)
C40 0.022(3) 0.029(2) 0.027(2) 0.0034(19) 0.003(2) 0.0023(19)
C41 0.040(3) 0.034(3) 0.029(3) 0.007(2) 0.003(2) 0.005(2)
C42 0.024(3) 0.046(3) 0.034(3) 0.003(2) 0.005(2) 0.010(2)
C43 0.034(3) 0.035(3) 0.031(3) 0.000(2) -0.002(2) -0.005(2)
C44 0.024(3) 0.033(3) 0.024(2) 0.0024(19) 0.007(2) -0.0027(19)
C45 0.043(3) 0.043(3) 0.028(3) -0.002(2) 0.016(2) -0.003(2)
C46 0.036(3) 0.062(4) 0.034(3) 0.003(3) 0.014(3) 0.004(3)
C47 0.041(3) 0.045(3) 0.041(3) 0.007(2) 0.018(3) -0.010(3)
C48 0.034(3) 0.047(3) 0.029(3) -0.010(2) 0.005(2) 0.000(2)
C49 0.097(8) 0.292(16) 0.023(4) -0.009(6) -0.009(4) 0.106(9)
C50 0.223(13) 0.069(5) 0.035(4) -0.020(4) 0.023(6) -0.047(7)
C51 0.081(6) 0.108(6) 0.030(3) 0.000(4) 0.019(4) -0.024(5)
C52 0.021(2) 0.025(2) 0.035(3) 0.0100(19) 0.012(2) 0.0044(18)
C53 0.023(2) 0.019(2) 0.036(3) 0.0025(18) 0.013(2) 0.0001(17)
C54 0.024(3) 0.029(2) 0.034(3) 0.001(2) 0.008(2) -0.0005(19)
C55 0.022(2) 0.026(2) 0.033(3) 0.0005(19) 0.012(2) 0.0004(18)
C56 0.031(3) 0.026(2) 0.027(2) 0.0029(19) 0.015(2) -0.0015(19)
C57 0.025(3) 0.037(3) 0.042(3) 0.010(2) 0.014(2) 0.004(2)
C58 0.034(3) 0.036(3) 0.062(4) 0.018(3) 0.020(3) 0.016(2)
C59 0.031(3) 0.042(3) 0.058(4) 0.006(3) 0.016(3) -0.004(2)
C60 0.029(3) 0.067(4) 0.036(3) 0.016(3) 0.003(2) 0.009(3)
C61 0.039(3) 0.030(3) 0.033(3) 0.000(2) 0.017(2) 0.002(2)
C62 0.045(4) 0.054(3) 0.032(3) -0.009(3) 0.017(3) 0.005(3)
C63 0.053(4) 0.029(3) 0.051(4) -0.005(2) 0.028(3) -0.004(2)
C64 0.046(4) 0.043(3) 0.044(3) 0.003(3) 0.027(3) 0.004(3)
C65 0.019(3) 0.037(3) 0.039(3) 0.002(2) 0.015(2) 0.000(2)
C66 0.041(4) 0.067(4) 0.050(4) -0.006(3) 0.027(3) 0.006(3)
C67 0.053(4) 0.060(4) 0.064(4) 0.018(3) 0.038(3) 0.031(3)
C68 0.032(3) 0.058(4) 0.060(4) -0.004(3) 0.024(3) -0.007(3)

loop_
_atom_type_symbol
_atom_type_description
_atom_type_scat_dispersion_real
_atom_type_scat_dispersion_imag
_atom_type_scat_source
C C 0.0033 0.0016 'International Tables Vol C Tables 4.2.6.8 and 6.1.1.4'
H H 0.0000 0.0000 'International Tables Vol C Tables 4.2.6.8 and 6.1.1.4'
Sm Sm -0.1638 3.4418 'International Tables Vol C Tables 4.2.6.8 and 6.1.1.4'

loop_
_geom_angle_atom_site_label_1
_geom_angle_atom_site_label_2
_geom_angle_atom_site_label_3
_geom_angle
C2 Sm1 C1 30.03(14)
C2 Sm1 C22 156.33(13)
C1 Sm1 C22 137.83(13)
C2 Sm1 C20 155.94(13)
C1 Sm1 C20 151.19(14)
C22 Sm1 C20 47.54(13)
C2 Sm1 C3 29.93(13)
C1 Sm1 C3 48.70(13)
C22 Sm1 C3 173.14(13)
C20 Sm1 C3 126.04(13)
C2 Sm1 C21 164.90(14)
C1 Sm1 C21 135.52(14)
C22 Sm1 C21 28.96(12)
C20 Sm1 C21 29.21(13)
C3 Sm1 C21 147.07(13)
C2 Sm1 C5 48.68(14)
C1 Sm1 C5 29.61(13)
C22 Sm1 C5 136.12(14)
C20 Sm1 C5 122.36(13)
C3 Sm1 C5 47.31(14)
C21 Sm1 C5 116.81(13)
C2 Sm1 C18 145.09(14)
C1 Sm1 C18 155.31(13)
C22 Sm1 C18 29.55(13)
C20 Sm1 C18 48.38(12)
C3 Sm1 C18 146.19(14)
C21 Sm1 C18 48.86(13)
C5 Sm1 C18 165.14(14)
C2 Sm1 C19 145.21(14)
C1 Sm1 C19 173.88(13)
C22 Sm1 C19 48.25(13)
C20 Sm1 C19 29.17(13)
C3 Sm1 C19 125.20(13)
C21 Sm1 C19 48.64(13)
C5 Sm1 C19 147.83(13)
C18 Sm1 C19 29.69(12)
C2 Sm1 C4 48.92(13)
C1 Sm1 C4 48.78(13)
C22 Sm1 C4 150.13(13)
C20 Sm1 C4 111.10(13)
C3 Sm1 C4 28.65(13)
C21 Sm1 C4 121.67(13)
C5 Sm1 C4 28.80(13)
C18 Sm1 C4 155.79(13)
C19 Sm1 C4 126.10(13)
C5 C1 C2 106.9(4)
C5 C1 C6 119.8(4)
C2 C1 C6 133.3(4)
C5 C1 Sm1 76.6(2)
C2 C1 Sm1 74.7(3)
C6 C1 Sm1 115.4(3)
C3 C2 C1 106.0(4)
C3 C2 C10 119.7(4)
C1 C2 C10 134.1(4)
C3 C2 Sm1 75.7(3)
C1 C2 Sm1 75.2(2)
C10 C2 Sm1 111.1(3)
C4 C3 C2 110.4(4)
C4 C3 Sm1 77.7(3)
C2 C3 Sm1 74.3(3)
C4 C3 H3 124.8
C2 C3 H3 124.8
Sm1 C3 H3 115.0
C3 C4 C5 106.8(4)
C3 C4 C14 126.8(4)
C5 C4 C14 126.1(4)
C3 C4 Sm1 73.6(3)
C5 C4 Sm1 74.6(3)
C14 C4 Sm1 122.1(3)
C4 C5 C1 109.8(4)
C4 C5 Sm1 76.6(3)
C1 C5 Sm1 73.8(3)
C4 C5 H5 125.1
C1 C5 H5 125.1
Sm1 C5 H5 116.4
C8 C6 C7 110.3(5)
C8 C6 C9 105.9(5)
C7 C6 C9 105.2(5)
C8 C6 C1 111.8(4)
C7 C6 C1 112.1(4)
C9 C6 C1 111.1(4)
C6 C7 H7A 109.5
C6 C7 H7B 109.5
H7A C7 H7B 109.5
C6 C7 H7C 109.5
H7A C7 H7C 109.5
H7B C7 H7C 109.5
C6 C8 H8A 109.5
C6 C8 H8B 109.5
H8A C8 H8B 109.5
C6 C8 H8C 109.5
H8A C8 H8C 109.5
H8B C8 H8C 109.5
C6 C9 H9A 109.5
C6 C9 H9B 109.5
H9A C9 H9B 109.5
C6 C9 H9C 109.5
H9A C9 H9C 109.5
H9B C9 H9C 109.5
C12A C10 C13 70.2(9)
C12A C10 C11 128.0(9)
C13 C10 C11 106.2(5)
C12A C10 C11A 106.0(12)
C13 C10 C11A 127.7(9)
C11 C10 C11A 34.0(9)
C12A C10 C12 40.2(8)
C13 C10 C12 109.5(5)
C11 C10 C12 108.2(5)
C11A C10 C12 75.7(10)
C12A C10 C2 117.9(9)
C13 C10 C2 114.7(5)
C11 C10 C2 110.4(4)
C11A C10 C2 112.4(9)
C12 C10 C2 107.6(4)
C12A C10 C13A 108.3(12)
C13 C10 C13A 40.6(8)
C11 C10 C13A 71.9(9)
C11A C10 C13A 103.4(12)
C12 C10 C13A 141.7(9)
C2 C10 C13A 107.8(9)
C10 C11 H11A 109.5
C10 C11 H11B 109.5
C10 C11 H11C 109.5
C10 C12 H12A 109.5
C10 C12 H12B 109.5
C10 C12 H12C 109.5
C10 C13 H13A 109.5
C10 C13 H13B 109.5
C10 C13 H13C 109.5
C10 C11A H11D 109.5
C10 C11A H11E 109.5
H11D C11A H11E 109.5
C10 C11A H11F 109.5
H11D C11A H11F 109.5
H11E C11A H11F 109.5
C10 C12A H12D 109.5
C10 C12A H12E 109.5
H12D C12A H12E 109.5
C10 C12A H12F 109.5
H12D C12A H12F 109.5
H12E C12A H12F 109.5
C10 C13A H13D 109.5
C10 C13A H13E 109.5
H13D C13A H13E 109.5
C10 C13A H13F 109.5
H13D C13A H13F 109.5
H13E C13A H13F 109.5
C15 C14 C16 107.8(7)
C15 C14 C17 107.8(6)
C16 C14 C17 109.7(8)
C15 C14 C4 111.7(4)
C16 C14 C4 109.5(4)
C17 C14 C4 110.2(5)
C14 C15 H15A 109.5
C14 C15 H15B 109.5
H15A C15 H15B 109.5
C14 C15 H15C 109.5
H15A C15 H15C 109.5
H15B C15 H15C 109.5
C14 C16 H16A 109.5
C14 C16 H16B 109.5
H16A C16 H16B 109.5
C14 C16 H16C 109.5
H16A C16 H16C 109.5
H16B C16 H16C 109.5
C14 C17 H17A 109.5
C14 C17 H17B 109.5
H17A C17 H17B 109.5
C14 C17 H17C 109.5
H17A C17 H17C 109.5
H17B C17 H17C 109.5
C22 C18 C19 105.9(4)
C22 C18 C23 119.4(4)
C19 C18 C23 134.1(4)
C22 C18 Sm1 73.7(2)
C19 C18 Sm1 75.8(3)
C23 C18 Sm1 122.1(3)
C20 C19 C18 106.6(4)
C20 C19 C27 121.5(4)
C18 C19 C27 131.9(4)
C20 C19 Sm1 73.5(3)
C18 C19 Sm1 74.5(2)
C27 C19 Sm1 116.9(3)
C21 C20 C19 110.4(4)
C21 C20 Sm1 75.7(3)
C19 C20 Sm1 77.3(3)
C21 C20 H20 124.8
C19 C20 H20 124.8
Sm1 C20 H20 114.1
C22 C21 C20 106.4(4)
C22 C21 C31 125.5(4)
C20 C21 C31 128.1(4)
C22 C21 Sm1 74.8(3)
C20 C21 Sm1 75.1(3)
C31 C21 Sm1 115.3(3)
C21 C22 C18 110.7(4)
C21 C22 Sm1 76.2(3)
C18 C22 Sm1 76.7(3)
C21 C22 H22 124.6
C18 C22 H22 124.6
Sm1 C22 H22 114.3
C24 C23 C25 109.6(4)
C24 C23 C26 105.0(4)
C25 C23 C26 106.9(4)
C24 C23 C18 116.3(4)
C25 C23 C18 108.6(4)
C26 C23 C18 109.9(4)
C23 C24 H24A 109.5
C23 C24 H24B 109.5
H24A C24 H24B 109.5
C23 C24 H24C 109.5
H24A C24 H24C 109.5
H24B C24 H24C 109.5
C23 C25 H25A 109.5
C23 C25 H25B 109.5
H25A C25 H25B 109.5
C23 C25 H25C 109.5
H25A C25 H25C 109.5
H25B C25 H25C 109.5
C23 C26 H26A 109.5
C23 C26 H26B 109.5
H26A C26 H26B 109.5
C23 C26 H26C 109.5
H26A C26 H26C 109.5
H26B C26 H26C 109.5
C29 C27 C19 111.7(4)
C29 C27 C30 110.5(4)
C19 C27 C30 113.2(4)
C29 C27 C28 105.9(4)
C19 C27 C28 110.0(4)
C30 C27 C28 105.0(4)
C27 C28 H28A 109.5
C27 C28 H28B 109.5
H28A C28 H28B 109.5
C27 C28 H28C 109.5
H28A C28 H28C 109.5
H28B C28 H28C 109.5
C27 C29 H29A 109.5
C27 C29 H29B 109.5
H29A C29 H29B 109.5
C27 C29 H29C 109.5
H29A C29 H29C 109.5
H29B C29 H29C 109.5
C27 C30 H30A 109.5
C27 C30 H30B 109.5
H30A C30 H30B 109.5
C27 C30 H30C 109.5
H30A C30 H30C 109.5
H30B C30 H30C 109.5
C21 C31 C32 111.4(4)
C21 C31 C33 109.9(4)
C32 C31 C33 109.3(4)
C21 C31 C34 109.7(4)
C32 C31 C34 108.6(4)
C33 C31 C34 107.9(4)
C31 C32 H32A 109.5
C31 C32 H32B 109.5
H32A C32 H32B 109.5
C31 C32 H32C 109.5
H32A C32 H32C 109.5
H32B C32 H32C 109.5
C31 C33 H33A 109.5
C31 C33 H33B 109.5
H33A C33 H33B 109.5
C31 C33 H33C 109.5
H33A C33 H33C 109.5
H33B C33 H33C 109.5
C31 C34 H34A 109.5
C31 C34 H34B 109.5
H34A C34 H34B 109.5
C31 C34 H34C 109.5
H34A C34 H34C 109.5
H34B C34 H34C 109.5
C53 Sm2 C35 151.50(14)
C53 Sm2 C52 30.24(14)
C35 Sm2 C52 177.94(14)
C53 Sm2 C39 163.92(14)
C35 Sm2 C39 29.42(13)
C52 Sm2 C39 149.70(14)
C53 Sm2 C54 29.62(13)
C35 Sm2 C54 133.27(14)
C52 Sm2 C54 48.78(14)
C39 Sm2 C54 134.41(15)
C53 Sm2 C36 143.90(14)
C35 Sm2 C36 30.38(14)
C52 Sm2 C36 148.14(14)
C39 Sm2 C36 48.71(14)
C54 Sm2 C36 151.68(14)
C53 Sm2 C56 48.61(14)
C35 Sm2 C56 150.84(14)
C52 Sm2 C56 29.43(13)
C39 Sm2 C56 123.50(14)
C54 Sm2 C56 47.49(14)
C36 Sm2 C56 160.83(14)
C53 Sm2 C37 148.66(14)
C35 Sm2 C37 48.59(14)
C52 Sm2 C37 129.37(14)
C39 Sm2 C37 47.27(14)
C54 Sm2 C37 178.10(14)
C36 Sm2 C37 29.48(13)
C56 Sm2 C37 131.35(14)
C53 Sm2 C55 49.06(14)
C35 Sm2 C55 132.39(14)
C52 Sm2 C55 49.03(14)
C39 Sm2 C55 116.36(14)
C54 Sm2 C55 29.03(14)
C36 Sm2 C55 162.74(14)
C56 Sm2 C55 29.03(14)
C37 Sm2 C55 150.92(14)
C53 Sm2 C38 159.63(14)
C35 Sm2 C38 48.84(13)
C52 Sm2 C38 129.39(14)
C39 Sm2 C38 28.93(13)
C54 Sm2 C38 151.99(15)
C36 Sm2 C38 48.88(14)
C56 Sm2 C38 114.65(14)
C37 Sm2 C38 28.76(14)
C55 Sm2 C38 124.01(14)
C39 C35 C36 106.5(4)
C39 C35 C40 120.9(4)
C36 C35 C40 132.5(4)
C39 C35 Sm2 75.8(3)
C36 C35 Sm2 75.4(2)
C40 C35 Sm2 110.9(3)
C37 C36 C35 105.7(4)
C37 C36 C44 120.8(4)
C35 C36 C44 133.2(4)
C37 C36 Sm2 76.0(3)
C35 C36 Sm2 74.2(2)
C44 C36 Sm2 119.9(3)
C38 C37 C36 111.0(4)
C38 C37 Sm2 77.0(3)
C36 C37 Sm2 74.5(3)
C38 C37 H37 124.5
C36 C37 H37 124.5
Sm2 C37 H37 115.8
C37 C38 C39 105.9(4)
C37 C38 C48 128.0(5)
C39 C38 C48 125.9(5)
C37 C38 Sm2 74.3(3)
C39 C38 Sm2 73.3(3)
C48 C38 Sm2 121.5(3)
C38 C39 C35 111.0(5)
C38 C39 Sm2 77.8(3)
C35 C39 Sm2 74.8(3)
C38 C39 H39 124.5
C35 C39 H39 124.5
Sm2 C39 H39 114.7
C41 C40 C35 114.0(4)
C41 C40 C43 109.8(4)
C35 C40 C43 111.0(4)
C41 C40 C42 105.2(4)
C35 C40 C42 110.0(4)
C43 C40 C42 106.4(4)
C40 C41 H41A 109.5
C40 C41 H41B 109.5
H41A C41 H41B 109.5
C40 C41 H41C 109.5
H41A C41 H41C 109.5
H41B C41 H41C 109.5
C40 C42 H42A 109.5
C40 C42 H42B 109.5
H42A C42 H42B 109.5
C40 C42 H42C 109.5
H42A C42 H42C 109.5
H42B C42 H42C 109.5
C40 C43 H43A 109.5
C40 C43 H43B 109.5
H43A C43 H43B 109.5
C40 C43 H43C 109.5
H43A C43 H43C 109.5
H43B C43 H43C 109.5
C36 C44 C45 114.8(4)
C36 C44 C46 110.5(4)
C45 C44 C46 104.7(4)
C36 C44 C47 109.8(4)
C45 C44 C47 110.3(4)
C46 C44 C47 106.3(4)
C44 C45 H45A 109.5
C44 C45 H45B 109.5
H45A C45 H45B 109.5
C44 C45 H45C 109.5
H45A C45 H45C 109.5
H45B C45 H45C 109.5
C44 C46 H46A 109.5
C44 C46 H46B 109.5
H46A C46 H46B 109.5
C44 C46 H46C 109.5
H46A C46 H46C 109.5
H46B C46 H46C 109.5
C44 C47 H47A 109.5
C44 C47 H47B 109.5
H47A C47 H47B 109.5
C44 C47 H47C 109.5
H47A C47 H47C 109.5
H47B C47 H47C 109.5
C49 C48 C50 112.6(8)
C49 C48 C38 112.1(5)
C50 C48 C38 108.6(5)
C49 C48 C51 106.5(7)
C50 C48 C51 105.9(6)
C38 C48 C51 111.0(5)
C48 C49 H49A 109.5
C48 C49 H49B 109.5
H49A C49 H49B 109.5
C48 C49 H49C 109.5
H49A C49 H49C 109.5
H49B C49 H49C 109.5
C48 C50 H50A 109.5
C48 C50 H50B 109.5
H50A C50 H50B 109.5
C48 C50 H50C 109.5
H50A C50 H50C 109.5
H50B C50 H50C 109.5
C48 C51 H51A 109.5
C48 C51 H51B 109.5
H51A C51 H51B 109.5
C48 C51 H51C 109.5
H51A C51 H51C 109.5
H51B C51 H51C 109.5
C56 C52 C53 106.3(4)
C56 C52 C57 120.7(5)
C53 C52 C57 133.0(4)
C56 C52 Sm2 76.2(3)
C53 C52 Sm2 74.3(2)
C57 C52 Sm2 114.6(3)
C54 C53 C52 106.7(4)
C54 C53 C61 120.0(4)
C52 C53 C61 133.2(4)
C54 C53 Sm2 76.1(3)
C52 C53 Sm2 75.4(3)
C61 C53 Sm2 117.2(3)
C55 C54 C53 110.6(4)
C55 C54 Sm2 77.5(3)
C53 C54 Sm2 74.3(3)
C55 C54 H54 124.7
C53 C54 H54 124.7
Sm2 C54 H54 115.3
C54 C55 C56 105.6(4)
C54 C55 C65 125.9(4)
C56 C55 C65 128.4(4)
C54 C55 Sm2 73.4(3)
C56 C55 Sm2 74.0(3)
C65 C55 Sm2 121.2(3)
C55 C56 C52 110.9(4)
C55 C56 Sm2 77.0(3)
C52 C56 Sm2 74.4(3)
C55 C56 H56 124.6
C52 C56 H56 124.6
Sm2 C56 H56 115.8
C58 C57 C52 113.9(5)
C58 C57 C60 105.9(4)
C52 C57 C60 110.2(4)
C58 C57 C59 109.8(4)
C52 C57 C59 110.8(4)
C60 C57 C59 105.9(5)
C57 C58 H58A 109.5
C57 C58 H58B 109.5
H58A C58 H58B 109.5
C57 C58 H58C 109.5
H58A C58 H58C 109.5
H58B C58 H58C 109.5
C57 C59 H59A 109.5
C57 C59 H59B 109.5
H59A C59 H59B 109.5
C57 C59 H59C 109.5
H59A C59 H59C 109.5
H59B C59 H59C 109.5
C57 C60 H60A 109.5
C57 C60 H60B 109.5
H60A C60 H60B 109.5
C57 C60 H60C 109.5
H60A C60 H60C 109.5
H60B C60 H60C 109.5
C63 C61 C53 110.6(4)
C63 C61 C64 109.4(4)
C53 C61 C64 114.1(4)
C63 C61 C62 106.4(5)
C53 C61 C62 110.5(4)
C64 C61 C62 105.5(4)
C61 C62 H62A 109.5
C61 C62 H62B 109.5
H62A C62 H62B 109.5
C61 C62 H62C 109.5
H62A C62 H62C 109.5
H62B C62 H62C 109.5
C61 C63 H63A 109.5
C61 C63 H63B 109.5
H63A C63 H63B 109.5
C61 C63 H63C 109.5
H63A C63 H63C 109.5
H63B C63 H63C 109.5
C61 C64 H64A 109.5
C61 C64 H64B 109.5
H64A C64 H64B 109.5
C61 C64 H64C 109.5
H64A C64 H64C 109.5
H64B C64 H64C 109.5
C55 C65 C67 110.2(4)
C55 C65 C66 111.3(4)
C67 C65 C66 109.4(5)
C55 C65 C68 108.8(4)
C67 C65 C68 108.9(5)
C66 C65 C68 108.1(5)
C65 C66 H66A 109.5
C65 C66 H66B 109.5
H66A C66 H66B 109.5
C65 C66 H66C 109.5
H66A C66 H66C 109.5
H66B C66 H66C 109.5
C65 C67 H67A 109.5
C65 C67 H67B 109.5
H67A C67 H67B 109.5
C65 C67 H67C 109.5
H67A C67 H67C 109.5
H67B C67 H67C 109.5
C65 C68 H68A 109.5
C65 C68 H68B 109.5
H68A C68 H68B 109.5
C65 C68 H68C 109.5
H68A C68 H68C 109.5
H68B C68 H68C 109.5

loop_
_geom_bond_atom_site_label_1
_geom_bond_atom_site_label_2
_geom_bond_distance
Sm1 C2 2.770(4)
Sm1 C1 2.776(4)
Sm1 C22 2.778(4)
Sm1 C20 2.787(4)
Sm1 C3 2.788(4)
Sm1 C21 2.795(4)
Sm1 C5 2.813(4)
Sm1 C18 2.816(4)
Sm1 C19 2.834(4)
Sm1 C4 2.839(4)
C1 C5 1.428(6)
C1 C2 1.437(7)
C1 C6 1.551(6)
C2 C3 1.435(6)
C2 C10 1.548(7)
C3 C4 1.393(6)
C3 H3 0.9500
C4 C5 1.406(6)
C4 C14 1.533(6)
C5 H5 0.9500
C6 C8 1.524(7)
C6 C7 1.524(7)
C6 C9 1.542(8)
C7 H7A 0.9800
C7 H7B 0.9800
C7 H7C 0.9800
C8 H8A 0.9800
C8 H8B 0.9800
C8 H8C 0.9800
C9 H9A 0.9800
C9 H9B 0.9800
C9 H9C 0.9800
C10 C12A 1.53(2)
C10 C13 1.531(8)
C10 C11 1.534(9)
C10 C11A 1.54(2)
C10 C12 1.543(8)
C10 C13A 1.58(2)
C11 H11A 0.9800
C11 H11B 0.9800
C11 H11C 0.9800
C12 H12A 0.9800
C12 H12B 0.9800
C12 H12C 0.9800
C13 H13A 0.9800
C13 H13B 0.9800
C13 H13C 0.9800
C11A H11D 0.9800
C11A H11E 0.9800
C11A H11F 0.9800
C12A H12D 0.9800
C12A H12E 0.9800
C12A H12F 0.9800
C13A H13D 0.9800
C13A H13E 0.9800
C13A H13F 0.9800
C14 C15 1.500(8)
C14 C16 1.500(8)
C14 C17 1.505(9)
C15 H15A 0.9800
C15 H15B 0.9800
C15 H15C 0.9800
C16 H16A 0.9800
C16 H16B 0.9800
C16 H16C 0.9800
C17 H17A 0.9800
C17 H17B 0.9800
C17 H17C 0.9800
C18 C22 1.427(6)
C18 C19 1.448(6)
C18 C23 1.544(6)
C19 C20 1.416(6)
C19 C27 1.538(6)
C20 C21 1.408(6)
C20 H20 0.9500
C21 C22 1.393(6)
C21 C31 1.520(6)
C22 H22 0.9500
C23 C24 1.525(7)
C23 C25 1.535(7)
C23 C26 1.542(7)
C24 H24A 0.9800
C24 H24B 0.9800
C24 H24C 0.9800
C25 H25A 0.9800
C25 H25B 0.9800
C25 H25C 0.9800
C26 H26A 0.9800
C26 H26B 0.9800
C26 H26C 0.9800
C27 C29 1.537(7)
C27 C30 1.540(7)
C27 C28 1.549(7)
C28 H28A 0.9800
C28 H28B 0.9800
C28 H28C 0.9800
C29 H29A 0.9800
C29 H29B 0.9800
C29 H29C 0.9800
C30 H30A 0.9800
C30 H30B 0.9800
C30 H30C 0.9800
C31 C32 1.529(6)
C31 C33 1.538(6)
C31 C34 1.539(6)
C32 H32A 0.9800
C32 H32B 0.9800
C32 H32C 0.9800
C33 H33A 0.9800
C33 H33B 0.9800
C33 H33C 0.9800
C34 H34A 0.9800
C34 H34B 0.9800
C34 H34C 0.9800
Sm2 C53 2.757(4)
Sm2 C35 2.765(4)
Sm2 C52 2.772(4)
Sm2 C39 2.778(4)
Sm2 C54 2.781(5)
Sm2 C36 2.781(4)
Sm2 C56 2.795(4)
Sm2 C37 2.801(5)
Sm2 C55 2.833(5)
Sm2 C38 2.835(5)
C35 C39 1.408(6)
C35 C36 1.453(7)
C35 C40 1.534(6)
C36 C37 1.420(6)
C36 C44 1.535(7)
C37 C38 1.400(7)
C37 H37 0.9500
C38 C39 1.403(7)
C38 C48 1.528(7)
C39 H39 0.9500
C40 C41 1.532(7)
C40 C43 1.547(7)
C40 C42 1.548(7)
C41 H41A 0.9800
C41 H41B 0.9800
C41 H41C 0.9800
C42 H42A 0.9800
C42 H42B 0.9800
C42 H42C 0.9800
C43 H43A 0.9800
C43 H43B 0.9800
C43 H43C 0.9800
C44 C45 1.537(7)
C44 C46 1.542(7)
C44 C47 1.547(7)
C45 H45A 0.9800
C45 H45B 0.9800
C45 H45C 0.9800
C46 H46A 0.9800
C46 H46B 0.9800
C46 H46C 0.9800
C47 H47A 0.9800
C47 H47B 0.9800
C47 H47C 0.9800
C48 C49 1.482(9)
C48 C50 1.505(9)
C48 C51 1.529(9)
C49 H49A 0.9800
C49 H49B 0.9800
C49 H49C 0.9800
C50 H50A 0.9800
C50 H50B 0.9800
C50 H50C 0.9800
C51 H51A 0.9800
C51 H51B 0.9800
C51 H51C 0.9800
C52 C56 1.414(6)
C52 C53 1.442(7)
C52 C57 1.543(7)
C53 C54 1.416(7)
C53 C61 1.540(7)
C54 C55 1.408(7)
C54 H54 0.9500
C55 C56 1.411(7)
C55 C65 1.522(6)
C56 H56 0.9500
C57 C58 1.531(7)
C57 C60 1.543(8)
C57 C59 1.552(7)
C58 H58A 0.9800
C58 H58B 0.9800
C58 H58C 0.9800
C59 H59A 0.9800
C59 H59B 0.9800
C59 H59C 0.9800
C60 H60A 0.9800
C60 H60B 0.9800
C60 H60C 0.9800
C61 C63 1.533(7)
C61 C64 1.542(7)
C61 C62 1.552(7)
C62 H62A 0.9800
C62 H62B 0.9800
C62 H62C 0.9800
C63 H63A 0.9800
C63 H63B 0.9800
C63 H63C 0.9800
C64 H64A 0.9800
C64 H64B 0.9800
C64 H64C 0.9800
C65 C67 1.528(7)
C65 C66 1.536(8)
C65 C68 1.540(7)
C66 H66A 0.9800
C66 H66B 0.9800
C66 H66C 0.9800
C67 H67A 0.9800
C67 H67B 0.9800
C67 H67C 0.9800
C68 H68A 0.9800
C68 H68B 0.9800
C68 H68C 0.9800

loop_
_geom_torsion_atom_site_label_1
_geom_torsion_atom_site_label_2
_geom_torsion_atom_site_label_3
_geom_torsion_atom_site_label_4
_geom_torsion
C2 Sm1 C1 C5 112.0(4)
C22 Sm1 C1 C5 -103.3(3)
C20 Sm1 C1 C5 -17.9(4)
C3 Sm1 C1 C5 73.7(3)
C21 Sm1 C1 C5 -60.7(3)
C18 Sm1 C1 C5 -148.8(3)
C19 Sm1 C1 C5 70.0(13)
C4 Sm1 C1 C5 35.3(3)
C22 Sm1 C1 C2 144.7(3)
C20 Sm1 C1 C2 -129.9(3)
C3 Sm1 C1 C2 -38.3(2)
C21 Sm1 C1 C2 -172.7(2)
C5 Sm1 C1 C2 -112.0(4)
C18 Sm1 C1 C2 99.2(4)
C19 Sm1 C1 C2 -42.0(14)
C4 Sm1 C1 C2 -76.7(3)
C2 Sm1 C1 C6 -131.1(5)
C22 Sm1 C1 C6 13.6(4)
C20 Sm1 C1 C6 99.1(4)
C3 Sm1 C1 C6 -169.4(4)
C21 Sm1 C1 C6 56.2(4)
C5 Sm1 C1 C6 116.9(5)
C18 Sm1 C1 C6 -31.9(6)
C19 Sm1 C1 C6 -173.1(11)
C4 Sm1 C1 C6 152.2(4)
C5 C1 C2 C3 -0.4(5)
C6 C1 C2 C3 -179.2(5)
Sm1 C1 C2 C3 70.1(3)
C5 C1 C2 C10 -175.7(5)
C6 C1 C2 C10 5.5(9)
Sm1 C1 C2 C10 -105.2(5)
C5 C1 C2 Sm1 -70.5(3)
C6 C1 C2 Sm1 110.7(5)
C1 Sm1 C2 C3 -111.2(4)
C22 Sm1 C2 C3 173.7(3)
C20 Sm1 C2 C3 3.6(5)
C21 Sm1 C2 C3 -91.2(6)
C5 Sm1 C2 C3 -73.6(3)
C18 Sm1 C2 C3 114.9(3)
C19 Sm1 C2 C3 61.6(4)
C4 Sm1 C2 C3 -35.0(3)
C22 Sm1 C2 C1 -75.1(4)
C20 Sm1 C2 C1 114.8(4)
C3 Sm1 C2 C1 111.2(4)
C21 Sm1 C2 C1 20.0(6)
C5 Sm1 C2 C1 37.6(2)
C18 Sm1 C2 C1 -133.9(3)
C19 Sm1 C2 C1 172.8(2)
C4 Sm1 C2 C1 76.2(3)
C1 Sm1 C2 C10 132.0(4)
C22 Sm1 C2 C10 57.0(5)
C20 Sm1 C2 C10 -113.2(4)
C3 Sm1 C2 C10 -116.8(5)
C21 Sm1 C2 C10 152.1(4)
C5 Sm1 C2 C10 169.6(4)
C18 Sm1 C2 C10 -1.9(4)
C19 Sm1 C2 C10 -55.2(4)
C4 Sm1 C2 C10 -151.8(4)
C1 C2 C3 C4 0.4(5)
C10 C2 C3 C4 176.5(4)
Sm1 C2 C3 C4 70.1(3)
C1 C2 C3 Sm1 -69.7(3)
C10 C2 C3 Sm1 106.4(4)
C2 Sm1 C3 C4 -115.6(4)
C1 Sm1 C3 C4 -77.2(3)
C22 Sm1 C3 C4 85.9(12)
C20 Sm1 C3 C4 66.2(3)
C21 Sm1 C3 C4 35.8(4)
C5 Sm1 C3 C4 -37.0(3)
C18 Sm1 C3 C4 133.3(3)
C19 Sm1 C3 C4 102.3(3)
C1 Sm1 C3 C2 38.4(3)
C22 Sm1 C3 C2 -158.5(11)
C20 Sm1 C3 C2 -178.2(3)
C21 Sm1 C3 C2 151.4(3)
C5 Sm1 C3 C2 78.6(3)
C18 Sm1 C3 C2 -111.1(3)
C19 Sm1 C3 C2 -142.1(3)
C4 Sm1 C3 C2 115.6(4)
C2 C3 C4 C5 -0.1(5)
Sm1 C3 C4 C5 67.8(3)
C2 C3 C4 C14 173.9(4)
Sm1 C3 C4 C14 -118.2(5)
C2 C3 C4 Sm1 -67.9(3)
C2 Sm1 C4 C3 36.6(3)
C1 Sm1 C4 C3 76.9(3)
C22 Sm1 C4 C3 -166.2(3)
C20 Sm1 C4 C3 -127.5(3)
C21 Sm1 C4 C3 -158.1(3)
C5 Sm1 C4 C3 113.2(4)
C18 Sm1 C4 C3 -98.9(4)
C19 Sm1 C4 C3 -98.8(3)
C2 Sm1 C4 C5 -76.6(3)
C1 Sm1 C4 C5 -36.3(3)
C22 Sm1 C4 C5 80.6(4)
C20 Sm1 C4 C5 119.3(3)
C3 Sm1 C4 C5 -113.2(4)
C21 Sm1 C4 C5 88.7(3)
C18 Sm1 C4 C5 147.9(3)
C19 Sm1 C4 C5 148.0(3)
C2 Sm1 C4 C14 160.2(5)
C1 Sm1 C4 C14 -159.6(5)
C22 Sm1 C4 C14 -42.6(5)
C20 Sm1 C4 C14 -4.0(4)
C3 Sm1 C4 C14 123.5(5)
C21 Sm1 C4 C14 -34.5(4)
C5 Sm1 C4 C14 -123.3(5)
C18 Sm1 C4 C14 24.6(6)
C19 Sm1 C4 C14 24.7(4)
C3 C4 C5 C1 -0.1(5)
C14 C4 C5 C1 -174.3(4)
Sm1 C4 C5 C1 67.0(3)
C3 C4 C5 Sm1 -67.1(3)
C14 C4 C5 Sm1 118.8(5)
C2 C1 C5 C4 0.4(5)
C6 C1 C5 C4 179.3(4)
Sm1 C1 C5 C4 -68.8(3)
C2 C1 C5 Sm1 69.2(3)
C6 C1 C5 Sm1 -111.8(4)
C2 Sm1 C5 C4 77.5(3)
C1 Sm1 C5 C4 115.6(4)
C22 Sm1 C5 C4 -134.8(3)
C20 Sm1 C5 C4 -74.5(3)
C3 Sm1 C5 C4 36.8(3)
C21 Sm1 C5 C4 -107.6(3)
C18 Sm1 C5 C4 -121.8(5)
C19 Sm1 C5 C4 -53.5(4)
C2 Sm1 C5 C1 -38.2(3)
C22 Sm1 C5 C1 109.5(3)
C20 Sm1 C5 C1 169.9(3)
C3 Sm1 C5 C1 -78.8(3)
C21 Sm1 C5 C1 136.8(3)
C18 Sm1 C5 C1 122.6(5)
C19 Sm1 C5 C1 -169.2(3)
C4 Sm1 C5 C1 -115.6(4)
C5 C1 C6 C8 120.9(5)
C2 C1 C6 C8 -60.5(7)
Sm1 C1 C6 C8 32.2(6)
C5 C1 C6 C7 -114.6(5)
C2 C1 C6 C7 64.0(7)
Sm1 C1 C6 C7 156.7(4)
C5 C1 C6 C9 2.8(6)
C2 C1 C6 C9 -178.6(5)
Sm1 C1 C6 C9 -85.9(4)
C3 C2 C10 C12A -136.9(10)
C1 C2 C10 C12A 37.9(12)
Sm1 C2 C10 C12A -51.7(10)
C3 C2 C10 C13 143.4(5)
C1 C2 C10 C13 -41.8(8)
Sm1 C2 C10 C13 -131.4(5)
C3 C2 C10 C11 23.4(7)
C1 C2 C10 C11 -161.8(6)
Sm1 C2 C10 C11 108.6(5)
C3 C2 C10 C11A -13.1(12)
C1 C2 C10 C11A 161.7(11)
Sm1 C2 C10 C11A 72.1(11)
C3 C2 C10 C12 -94.5(6)
C1 C2 C10 C12 80.3(7)
Sm1 C2 C10 C12 -9.3(5)
C3 C2 C10 C13A 100.3(10)
C1 C2 C10 C13A -85.0(11)
Sm1 C2 C10 C13A -174.6(9)
C3 C4 C14 C15 154.3(5)
C5 C4 C14 C15 -32.7(7)
Sm1 C4 C14 C15 61.2(6)
C3 C4 C14 C16 -86.3(8)
C5 C4 C14 C16 86.7(8)
Sm1 C4 C14 C16 -179.4(6)
C3 C4 C14 C17 34.5(8)
C5 C4 C14 C17 -152.5(6)
Sm1 C4 C14 C17 -58.6(7)
C2 Sm1 C18 C22 135.8(3)
C1 Sm1 C18 C22 76.2(4)
C20 Sm1 C18 C22 -74.7(3)
C3 Sm1 C18 C22 -169.7(3)
C21 Sm1 C18 C22 -35.4(2)
C5 Sm1 C18 C22 -18.5(6)
C19 Sm1 C18 C22 -111.6(4)
C4 Sm1 C18 C22 -111.4(4)
C2 Sm1 C18 C19 -112.6(3)
C1 Sm1 C18 C19 -172.3(3)
C22 Sm1 C18 C19 111.6(4)
C20 Sm1 C18 C19 36.9(2)
C3 Sm1 C18 C19 -58.1(4)
C21 Sm1 C18 C19 76.2(3)
C5 Sm1 C18 C19 93.1(5)
C4 Sm1 C18 C19 0.2(5)
C2 Sm1 C18 C23 21.0(5)
C1 Sm1 C18 C23 -38.7(6)
C22 Sm1 C18 C23 -114.8(5)
C20 Sm1 C18 C23 170.5(4)
C3 Sm1 C18 C23 75.5(4)
C21 Sm1 C18 C23 -150.2(4)
C5 Sm1 C18 C23 -133.3(5)
C19 Sm1 C18 C23 133.6(5)
C4 Sm1 C18 C23 133.8(4)
C22 C18 C19 C20 1.1(5)
C23 C18 C19 C20 171.7(5)
Sm1 C18 C19 C20 -67.1(3)
C22 C18 C19 C27 -179.5(5)
C23 C18 C19 C27 -8.8(9)
Sm1 C18 C19 C27 112.4(5)
C22 C18 C19 Sm1 68.1(3)
C23 C18 C19 Sm1 -121.2(5)
C2 Sm1 C19 C20 -134.8(3)
C1 Sm1 C19 C20 -98.9(13)
C22 Sm1 C19 C20 75.1(3)
C3 Sm1 C19 C20 -102.3(3)
C21 Sm1 C19 C20 36.0(2)
C5 Sm1 C19 C20 -38.2(4)
C18 Sm1 C19 C20 113.0(4)
C4 Sm1 C19 C20 -66.9(3)
C2 Sm1 C19 C18 112.2(3)
C1 Sm1 C19 C18 148.1(12)
C22 Sm1 C19 C18 -37.9(2)
C20 Sm1 C19 C18 -113.0(4)
C3 Sm1 C19 C18 144.7(2)
C21 Sm1 C19 C18 -77.0(3)
C5 Sm1 C19 C18 -151.2(3)
C4 Sm1 C19 C18 -179.9(2)
C2 Sm1 C19 C27 -17.3(4)
C1 Sm1 C19 C27 18.6(14)
C22 Sm1 C19 C27 -167.4(4)
C20 Sm1 C19 C27 117.5(4)
C3 Sm1 C19 C27 15.2(4)
C21 Sm1 C19 C27 153.5(4)
C5 Sm1 C19 C27 79.3(4)
C18 Sm1 C19 C27 -129.5(4)
C4 Sm1 C19 C27 50.6(4)
C18 C19 C20 C21 -1.6(5)
C27 C19 C20 C21 178.9(4)
Sm1 C19 C20 C21 -69.3(3)
C18 C19 C20 Sm1 67.7(3)
C27 C19 C20 Sm1 -111.8(4)
C2 Sm1 C20 C21 -147.9(3)
C1 Sm1 C20 C21 -77.4(4)
C22 Sm1 C20 C21 37.5(2)
C3 Sm1 C20 C21 -145.6(3)
C5 Sm1 C20 C21 -87.8(3)
C18 Sm1 C20 C21 77.6(3)
C19 Sm1 C20 C21 115.2(4)
C4 Sm1 C20 C21 -117.6(3)
C2 Sm1 C20 C19 96.9(4)
C1 Sm1 C20 C19 167.4(3)
C22 Sm1 C20 C19 -77.7(3)
C3 Sm1 C20 C19 99.1(3)
C21 Sm1 C20 C19 -115.2(4)
C5 Sm1 C20 C19 157.0(2)
C18 Sm1 C20 C19 -37.6(2)
C4 Sm1 C20 C19 127.2(3)
C19 C20 C21 C22 1.5(5)
Sm1 C20 C21 C22 -68.8(3)
C19 C20 C21 C31 -179.1(4)
Sm1 C20 C21 C31 110.6(4)
C19 C20 C21 Sm1 70.3(3)
C2 Sm1 C21 C22 -124.3(5)
C1 Sm1 C21 C22 -110.2(3)
C20 Sm1 C21 C22 112.0(4)
C3 Sm1 C21 C22 169.1(3)
C5 Sm1 C21 C22 -139.0(3)
C18 Sm1 C21 C22 36.2(2)
C19 Sm1 C21 C22 76.0(3)
C4 Sm1 C21 C22 -171.7(2)
C2 Sm1 C21 C20 123.7(5)
C1 Sm1 C21 C20 137.8(3)
C22 Sm1 C21 C20 -112.0(4)
C3 Sm1 C21 C20 57.1(4)
C5 Sm1 C21 C20 109.0(3)
C18 Sm1 C21 C20 -75.8(3)
C19 Sm1 C21 C20 -36.0(2)
C4 Sm1 C21 C20 76.3(3)
C2 Sm1 C21 C31 -1.8(7)
C1 Sm1 C21 C31 12.4(4)
C22 Sm1 C21 C31 122.6(4)
C20 Sm1 C21 C31 -125.4(4)
C3 Sm1 C21 C31 -68.4(4)
C5 Sm1 C21 C31 -16.5(3)
C18 Sm1 C21 C31 158.7(4)
C19 Sm1 C21 C31 -161.4(4)
C4 Sm1 C21 C31 -49.1(3)
C20 C21 C22 C18 -0.8(5)
C31 C21 C22 C18 179.7(4)
Sm1 C21 C22 C18 -69.8(3)
C20 C21 C22 Sm1 69.0(3)
C31 C21 C22 Sm1 -110.5(4)
C19 C18 C22 C21 -0.2(5)
C23 C18 C22 C21 -172.5(4)
Sm1 C18 C22 C21 69.4(3)
C19 C18 C22 Sm1 -69.6(3)
C23 C18 C22 Sm1 118.1(4)
C2 Sm1 C22 C21 147.6(3)
C1 Sm1 C22 C21 101.5(3)
C20 Sm1 C22 C21 -37.8(3)
C3 Sm1 C22 C21 -59.5(12)
C5 Sm1 C22 C21 57.6(3)
C18 Sm1 C22 C21 -115.6(4)
C19 Sm1 C22 C21 -77.5(3)
C4 Sm1 C22 C21 14.3(4)
C2 Sm1 C22 C18 -96.8(4)
C1 Sm1 C22 C18 -142.8(3)
C20 Sm1 C22 C18 77.8(3)
C3 Sm1 C22 C18 56.2(12)
C21 Sm1 C22 C18 115.6(4)
C5 Sm1 C22 C18 173.2(2)
C19 Sm1 C22 C18 38.1(2)
C4 Sm1 C22 C18 129.9(3)
C22 C18 C23 C24 -147.9(4)
C19 C18 C23 C24 42.5(7)
Sm1 C18 C23 C24 -59.4(5)
C22 C18 C23 C25 88.0(5)
C19 C18 C23 C25 -81.7(6)
Sm1 C18 C23 C25 176.4(3)
C22 C18 C23 C26 -28.7(6)
C19 C18 C23 C26 161.6(5)
Sm1 C18 C23 C26 59.8(5)
C20 C19 C27 C29 108.1(5)
C18 C19 C27 C29 -71.3(7)
Sm1 C19 C27 C29 21.6(5)
C20 C19 C27 C30 -126.4(5)
C18 C19 C27 C30 54.3(7)
Sm1 C19 C27 C30 147.2(3)
C20 C19 C27 C28 -9.2(6)
C18 C19 C27 C28 171.4(5)
Sm1 C19 C27 C28 -95.7(4)
C22 C21 C31 C32 -168.5(4)
C20 C21 C31 C32 12.1(6)
Sm1 C21 C31 C32 102.6(4)
C22 C21 C31 C33 -47.2(6)
C20 C21 C31 C33 133.5(5)
Sm1 C21 C31 C33 -136.1(3)
C22 C21 C31 C34 71.3(6)
C20 C21 C31 C34 -108.1(5)
Sm1 C21 C31 C34 -17.7(4)
C53 Sm2 C35 C39 146.5(3)
C52 Sm2 C35 C39 -66(4)
C54 Sm2 C35 C39 106.7(3)
C36 Sm2 C35 C39 -111.6(4)
C56 Sm2 C35 C39 29.3(4)
C37 Sm2 C35 C39 -73.9(3)
C55 Sm2 C35 C39 66.7(3)
C38 Sm2 C35 C39 -35.3(3)
C53 Sm2 C35 C36 -101.9(3)
C52 Sm2 C35 C36 45(4)
C39 Sm2 C35 C36 111.6(4)
C54 Sm2 C35 C36 -141.7(3)
C56 Sm2 C35 C36 140.9(3)
C37 Sm2 C35 C36 37.7(2)
C55 Sm2 C35 C36 178.3(2)
C38 Sm2 C35 C36 76.3(3)
C53 Sm2 C35 C40 28.4(5)
C52 Sm2 C35 C40 176(22)
C39 Sm2 C35 C40 -118.0(5)
C54 Sm2 C35 C40 -11.3(4)
C36 Sm2 C35 C40 130.4(5)
C56 Sm2 C35 C40 -88.8(4)
C37 Sm2 C35 C40 168.1(4)
C55 Sm2 C35 C40 -51.3(4)
C38 Sm2 C35 C40 -153.3(4)
C39 C35 C36 C37 -0.1(5)
C40 C35 C36 C37 -175.3(5)
Sm2 C35 C36 C37 -70.1(3)
C39 C35 C36 C44 -173.6(5)
C40 C35 C36 C44 11.3(8)
Sm2 C35 C36 C44 116.4(5)
C39 C35 C36 Sm2 70.0(3)
C40 C35 C36 Sm2 -105.1(5)
C53 Sm2 C36 C37 -121.3(3)
C35 Sm2 C36 C37 111.1(4)
C52 Sm2 C36 C37 -66.2(4)
C39 Sm2 C36 C37 73.7(3)
C54 Sm2 C36 C37 -176.9(3)
C56 Sm2 C36 C37 0.5(6)
C55 Sm2 C36 C37 107.0(5)
C38 Sm2 C36 C37 34.9(3)
C53 Sm2 C36 C35 127.6(3)
C52 Sm2 C36 C35 -177.2(3)
C39 Sm2 C36 C35 -37.4(2)
C54 Sm2 C36 C35 72.0(4)
C56 Sm2 C36 C35 -110.6(5)
C37 Sm2 C36 C35 -111.1(4)
C55 Sm2 C36 C35 -4.1(6)
C38 Sm2 C36 C35 -76.2(3)
C53 Sm2 C36 C44 -3.6(5)
C35 Sm2 C36 C44 -131.2(5)
C52 Sm2 C36 C44 51.6(5)
C39 Sm2 C36 C44 -168.6(4)
C54 Sm2 C36 C44 -59.1(5)
C56 Sm2 C36 C44 118.2(5)
C37 Sm2 C36 C44 117.8(5)
C55 Sm2 C36 C44 -135.3(5)
C38 Sm2 C36 C44 152.6(4)
C35 C36 C37 C38 -0.2(5)
C44 C36 C37 C38 174.2(4)
Sm2 C36 C37 C38 -69.1(4)
C35 C36 C37 Sm2 68.8(3)
C44 C36 C37 Sm2 -116.7(4)
C53 Sm2 C37 C38 -138.9(3)
C35 Sm2 C37 C38 77.5(3)
C52 Sm2 C37 C38 -102.2(3)
C39 Sm2 C37 C38 37.5(3)
C54 Sm2 C37 C38 -115(4)
C36 Sm2 C37 C38 116.5(4)
C56 Sm2 C37 C38 -63.3(3)
C55 Sm2 C37 C38 -27.8(4)
C53 Sm2 C37 C36 104.6(3)
C35 Sm2 C37 C36 -39.0(3)
C52 Sm2 C37 C36 141.4(3)
C39 Sm2 C37 C36 -79.0(3)
C54 Sm2 C37 C36 129(4)
C56 Sm2 C37 C36 -179.8(3)
C55 Sm2 C37 C36 -144.3(3)
C38 Sm2 C37 C36 -116.5(4)
C36 C37 C38 C39 0.5(5)
Sm2 C37 C38 C39 -67.0(3)
C36 C37 C38 C48 -174.5(5)
Sm2 C37 C38 C48 118.0(5)
C36 C37 C38 Sm2 67.5(3)
C53 Sm2 C38 C37 101.1(5)
C35 Sm2 C38 C37 -76.5(3)
C52 Sm2 C38 C37 102.1(3)
C39 Sm2 C38 C37 -112.4(4)
C54 Sm2 C38 C37 176.3(3)
C36 Sm2 C38 C37 -35.8(3)
C56 Sm2 C38 C37 132.4(3)
C55 Sm2 C38 C37 164.1(3)
C53 Sm2 C38 C39 -146.5(4)
C35 Sm2 C38 C39 35.9(3)
C52 Sm2 C38 C39 -145.5(3)
C54 Sm2 C38 C39 -71.3(4)
C36 Sm2 C38 C39 76.6(3)
C56 Sm2 C38 C39 -115.2(3)
C37 Sm2 C38 C39 112.4(4)
C55 Sm2 C38 C39 -83.5(3)
C53 Sm2 C38 C48 -24.2(7)
C35 Sm2 C38 C48 158.2(5)
C52 Sm2 C38 C48 -23.2(5)
C39 Sm2 C38 C48 122.3(5)
C54 Sm2 C38 C48 51.0(5)
C36 Sm2 C38 C48 -161.1(5)
C56 Sm2 C38 C48 7.1(4)
C37 Sm2 C38 C48 -125.3(5)
C55 Sm2 C38 C48 38.8(4)
C37 C38 C39 C35 -0.6(5)
C48 C38 C39 C35 174.6(5)
Sm2 C38 C39 C35 -68.2(3)
C37 C38 C39 Sm2 67.7(3)
C48 C38 C39 Sm2 -117.2(5)
C36 C35 C39 C38 0.4(5)
C40 C35 C39 C38 176.3(4)
Sm2 C35 C39 C38 70.2(3)
C36 C35 C39 Sm2 -69.8(3)
C40 C35 C39 Sm2 106.1(4)
C53 Sm2 C39 C38 136.1(5)
C35 Sm2 C39 C38 -116.0(4)
C52 Sm2 C39 C38 60.3(4)
C54 Sm2 C39 C38 141.5(3)
C36 Sm2 C39 C38 -77.3(3)
C56 Sm2 C39 C38 80.6(3)
C37 Sm2 C39 C38 -37.3(3)
C55 Sm2 C39 C38 113.2(3)
C53 Sm2 C39 C35 -107.9(5)
C52 Sm2 C39 C35 176.3(3)
C54 Sm2 C39 C35 -102.5(3)
C36 Sm2 C39 C35 38.7(3)
C56 Sm2 C39 C35 -163.4(3)
C37 Sm2 C39 C35 78.7(3)
C55 Sm2 C39 C35 -130.8(3)
C38 Sm2 C39 C35 116.0(4)
C39 C35 C40 C41 132.7(5)
C36 C35 C40 C41 -52.8(7)
Sm2 C35 C40 C41 -141.8(3)
C39 C35 C40 C43 -102.8(5)
C36 C35 C40 C43 71.8(6)
Sm2 C35 C40 C43 -17.3(5)
C39 C35 C40 C42 14.8(6)
C36 C35 C40 C42 -170.6(5)
Sm2 C35 C40 C42 100.3(4)
C37 C36 C44 C45 138.2(5)
C35 C36 C44 C45 -49.1(7)
Sm2 C36 C44 C45 47.1(5)
C37 C36 C44 C46 20.1(6)
C35 C36 C44 C46 -167.2(5)
Sm2 C36 C44 C46 -71.0(5)
C37 C36 C44 C47 -96.9(5)
C35 C36 C44 C47 75.8(6)
Sm2 C36 C44 C47 172.1(3)
C37 C38 C48 C49 -22.9(10)
C39 C38 C48 C49 163.0(8)
Sm2 C38 C48 C49 71.4(8)
C37 C38 C48 C50 102.1(7)
C39 C38 C48 C50 -71.9(8)
Sm2 C38 C48 C50 -163.5(6)
C37 C38 C48 C51 -141.9(6)
C39 C38 C48 C51 44.0(7)
Sm2 C38 C48 C51 -47.5(6)
C53 Sm2 C52 C56 -111.6(4)
C35 Sm2 C52 C56 99(4)
C39 Sm2 C52 C56 36.1(4)
C54 Sm2 C52 C56 -74.0(3)
C36 Sm2 C52 C56 142.1(3)
C37 Sm2 C52 C56 106.5(3)
C55 Sm2 C52 C56 -35.2(3)
C38 Sm2 C52 C56 69.1(3)
C35 Sm2 C52 C53 -149(4)
C39 Sm2 C52 C53 147.8(3)
C54 Sm2 C52 C53 37.6(3)
C36 Sm2 C52 C53 -106.2(3)
C56 Sm2 C52 C53 111.6(4)
C37 Sm2 C52 C53 -141.8(3)
C55 Sm2 C52 C53 76.5(3)
C38 Sm2 C52 C53 -179.3(3)
C53 Sm2 C52 C57 130.6(5)
C35 Sm2 C52 C57 -18(4)
C39 Sm2 C52 C57 -81.6(4)
C54 Sm2 C52 C57 168.2(4)
C36 Sm2 C52 C57 24.4(5)
C56 Sm2 C52 C57 -117.7(5)
C37 Sm2 C52 C57 -11.2(4)
C55 Sm2 C52 C57 -152.9(4)
C38 Sm2 C52 C57 -48.7(4)
C56 C52 C53 C54 -0.2(5)
C57 C52 C53 C54 -179.6(5)
Sm2 C52 C53 C54 -70.3(3)
C56 C52 C53 C61 -176.1(5)
C57 C52 C53 C61 4.6(9)
Sm2 C52 C53 C61 113.8(5)
C56 C52 C53 Sm2 70.1(3)
C57 C52 C53 Sm2 -109.3(5)
C35 Sm2 C53 C54 -70.5(4)
C52 Sm2 C53 C54 111.7(4)
C39 Sm2 C53 C54 7.9(7)
C36 Sm2 C53 C54 -127.7(3)
C56 Sm2 C53 C54 74.2(3)
C37 Sm2 C53 C54 178.4(3)
C55 Sm2 C53 C54 35.3(3)
C38 Sm2 C53 C54 113.3(5)
C35 Sm2 C53 C52 177.8(3)
C39 Sm2 C53 C52 -103.8(5)
C54 Sm2 C53 C52 -111.7(4)
C36 Sm2 C53 C52 120.7(3)
C56 Sm2 C53 C52 -37.5(3)
C37 Sm2 C53 C52 66.7(4)
C55 Sm2 C53 C52 -76.4(3)
C38 Sm2 C53 C52 1.6(6)
C35 Sm2 C53 C61 46.4(5)
C52 Sm2 C53 C61 -131.4(5)
C39 Sm2 C53 C61 124.8(5)
C54 Sm2 C53 C61 116.9(5)
C36 Sm2 C53 C61 -10.7(5)
C56 Sm2 C53 C61 -168.9(4)
C37 Sm2 C53 C61 -64.7(5)
C55 Sm2 C53 C61 152.2(4)
C38 Sm2 C53 C61 -129.8(4)
C52 C53 C54 C55 0.0(5)
C61 C53 C54 C55 176.6(4)
Sm2 C53 C54 C55 -69.8(3)
C52 C53 C54 Sm2 69.8(3)
C61 C53 C54 Sm2 -113.6(4)
C53 Sm2 C54 C55 115.9(4)
C35 Sm2 C54 C55 -102.2(3)
C52 Sm2 C54 C55 77.4(3)
C39 Sm2 C54 C55 -61.0(3)
C36 Sm2 C54 C55 -143.6(3)
C56 Sm2 C54 C55 37.6(3)
C37 Sm2 C54 C55 90(4)
C38 Sm2 C54 C55 -21.2(5)
C35 Sm2 C54 C53 141.8(3)
C52 Sm2 C54 C53 -38.5(3)
C39 Sm2 C54 C53 -177.0(3)
C36 Sm2 C54 C53 100.5(4)
C56 Sm2 C54 C53 -78.3(3)
C37 Sm2 C54 C53 -25(5)
C55 Sm2 C54 C53 -115.9(4)
C38 Sm2 C54 C53 -137.1(3)
C53 C54 C55 C56 0.1(5)
Sm2 C54 C55 C56 -67.6(3)
C53 C54 C55 C65 -175.5(4)
Sm2 C54 C55 C65 116.8(5)
C53 C54 C55 Sm2 67.7(3)
C53 Sm2 C55 C54 -36.1(3)
C35 Sm2 C55 C54 105.5(3)
C52 Sm2 C55 C54 -76.5(3)
C39 Sm2 C55 C54 135.8(3)
C36 Sm2 C55 C54 108.3(5)
C56 Sm2 C55 C54 -112.1(4)
C37 Sm2 C55 C54 -176.1(3)
C38 Sm2 C55 C54 168.2(3)
C53 Sm2 C55 C56 76.1(3)
C35 Sm2 C55 C56 -142.4(3)
C52 Sm2 C55 C56 35.7(3)
C39 Sm2 C55 C56 -112.1(3)
C54 Sm2 C55 C56 112.1(4)
C36 Sm2 C55 C56 -139.5(4)
C37 Sm2 C55 C56 -64.0(4)
C38 Sm2 C55 C56 -79.7(3)
C53 Sm2 C55 C65 -158.3(4)
C35 Sm2 C55 C65 -16.8(5)
C52 Sm2 C55 C65 161.2(5)
C39 Sm2 C55 C65 13.5(4)
C54 Sm2 C55 C65 -122.3(5)
C36 Sm2 C55 C65 -14.0(7)
C56 Sm2 C55 C65 125.6(5)
C37 Sm2 C55 C65 61.6(5)
C38 Sm2 C55 C65 45.9(4)
C54 C55 C56 C52 -0.2(5)
C65 C55 C56 C52 175.2(4)
Sm2 C55 C56 C52 -67.4(3)
C54 C55 C56 Sm2 67.2(3)
C65 C55 C56 Sm2 -117.4(5)
C53 C52 C56 C55 0.3(5)
C57 C52 C56 C55 179.8(4)
Sm2 C52 C56 C55 69.1(3)
C53 C52 C56 Sm2 -68.8(3)
C57 C52 C56 Sm2 110.7(4)
C53 Sm2 C56 C55 -77.8(3)
C35 Sm2 C56 C55 67.8(4)
C52 Sm2 C56 C55 -116.4(4)
C39 Sm2 C56 C55 84.5(3)
C54 Sm2 C56 C55 -37.6(3)
C36 Sm2 C56 C55 144.1(4)
C37 Sm2 C56 C55 144.4(3)
C38 Sm2 C56 C55 116.2(3)
C53 Sm2 C56 C52 38.6(3)
C35 Sm2 C56 C52 -175.8(3)
C39 Sm2 C56 C52 -159.1(3)
C54 Sm2 C56 C52 78.8(3)
C36 Sm2 C56 C52 -99.5(5)
C37 Sm2 C56 C52 -99.2(3)
C55 Sm2 C56 C52 116.4(4)
C38 Sm2 C56 C52 -127.4(3)
C56 C52 C57 C58 132.4(5)
C53 C52 C57 C58 -48.2(7)
Sm2 C52 C57 C58 -139.5(4)
C56 C52 C57 C60 13.6(6)
C53 C52 C57 C60 -167.1(5)
Sm2 C52 C57 C60 101.7(4)
C56 C52 C57 C59 -103.3(5)
C53 C52 C57 C59 76.0(7)
Sm2 C52 C57 C59 -15.2(5)
C54 C53 C61 C63 -97.7(5)
C52 C53 C61 C63 77.8(7)
Sm2 C53 C61 C63 173.2(4)
C54 C53 C61 C64 138.5(5)
C52 C53 C61 C64 -46.1(7)
Sm2 C53 C61 C64 49.3(5)
C54 C53 C61 C62 19.8(6)
C52 C53 C61 C62 -164.7(5)
Sm2 C53 C61 C62 -69.3(5)
C54 C55 C65 C67 -61.5(7)
C56 C55 C65 C67 123.9(6)
Sm2 C55 C65 C67 30.0(6)
C54 C55 C65 C66 176.9(5)
C56 C55 C65 C66 2.3(7)
Sm2 C55 C65 C66 -91.6(5)
C54 C55 C65 C68 57.8(6)
C56 C55 C65 C68 -116.8(6)
Sm2 C55 C65 C68 149.3(4)
